data_4069721
loop_
_publ_author_name
'Ferreira, Andr\'e P.'
'da Silva, Jo\~ao L. Ferreira'
'Duarte, M. Teresa'
'da Piedade, M. F\'atima Minas'
'Robalo, M. Paula'
'Harjivan, Shrika G.'
'Marzano, Cristina'
'Gandin, Valentina'
'Marques, M. Matilde'

_publ_section_title
;
 Synthesis and Characterization of New Organometallic Benzo[b]thiophene
 Derivatives with Potential Antitumor Properties
;
_journal_issue 18
_journal_name_full Organometallics
_journal_page_first 5412
_journal_paper_doi 10.1021/om9003835
_journal_volume 28
_journal_year 2009
_chemical_formula_moiety 'C31 H29 Fe N O2 S'
_chemical_formula_sum 'C31 H29 Fe N O2 S'
_chemical_formula_weight 535.46
_chemical_name_systematic
;
[3-ferrocenyl-6-methoxy-benzo[b]thiophen-2-yl]-[4-(pyrrolidin-1-yl)methylphenyl]methanone
;
_space_group_IT_number 14
_symmetry_cell_setting monoclinic
_symmetry_space_group_name_Hall '-P 2ybc'
_symmetry_space_group_name_H-M 'P 1 21/c 1'
_atom_sites_solution_hydrogens geom
_atom_sites_solution_primary direct
_atom_sites_solution_secondary difmap
_audit_creation_method SHELXL-97
_cell_angle_alpha 90.00
_cell_angle_beta 100.552(18)
_cell_angle_gamma 90.00
_cell_formula_units_Z 8
_cell_length_a 14.766(6)
_cell_length_b 10.181(4)
_cell_length_c 32.864(14)
_cell_measurement_temperature 150(2)
_cell_measurement_theta_max 23.73
_cell_measurement_theta_min 1.71
_cell_volume 4857(3)
_computing_structure_refinement 'SHELXL-97 (Sheldrick, 1997)'
_diffrn_ambient_temperature 150(2)
_diffrn_measured_fraction_theta_full 0.984
_diffrn_measured_fraction_theta_max 0.984
_diffrn_radiation_monochromator graphite
_diffrn_radiation_source 'fine-focus sealed tube'
_diffrn_radiation_type MoK\a
_diffrn_radiation_wavelength 0.71073
_diffrn_reflns_av_R_equivalents 0.0991
_diffrn_reflns_av_sigmaI/netI 0.0852
_diffrn_reflns_limit_h_max 9
_diffrn_reflns_limit_h_min -16
_diffrn_reflns_limit_k_max 11
_diffrn_reflns_limit_k_min -11
_diffrn_reflns_limit_l_max 36
_diffrn_reflns_limit_l_min -36
_diffrn_reflns_number 32498
_diffrn_reflns_theta_full 23.73
_diffrn_reflns_theta_max 23.73
_diffrn_reflns_theta_min 1.71
_exptl_absorpt_coefficient_mu 0.738
_exptl_absorpt_correction_T_max 0.9037
_exptl_absorpt_correction_T_min 0.8786
_exptl_absorpt_correction_type multi-scan
_exptl_absorpt_process_details SADABS
_exptl_crystal_colour red
_exptl_crystal_density_diffrn 1.465
_exptl_crystal_density_method 'not measured'
_exptl_crystal_description prism
_exptl_crystal_F_000 2240
_exptl_crystal_size_max 0.18
_exptl_crystal_size_mid 0.16
_exptl_crystal_size_min 0.14
_refine_diff_density_max 0.275
_refine_diff_density_min -0.281
_refine_diff_density_rms 0.068
_refine_ls_extinction_method none
_refine_ls_goodness_of_fit_ref 0.985
_refine_ls_hydrogen_treatment mixed
_refine_ls_matrix_type full
_refine_ls_number_parameters 644
_refine_ls_number_reflns 7285
_refine_ls_number_restraints 0
_refine_ls_restrained_S_all 0.985
_refine_ls_R_factor_all 0.0845
_refine_ls_R_factor_gt 0.0423
_refine_ls_shift/su_max 0.001
_refine_ls_shift/su_mean 0.000
_refine_ls_structure_factor_coef Fsqd
_refine_ls_weighting_details 'calc w=1/[\s^2^(Fo^2^)+(0.0278P)^2^+0.0000P] where P=(Fo^2^+2Fc^2^)/3'
_refine_ls_weighting_scheme calc
_refine_ls_wR_factor_gt 0.0746
_refine_ls_wR_factor_ref 0.0869
_reflns_number_gt 4798
_reflns_number_total 7285
_reflns_threshold_expression >2sigma(I)
_cod_data_source_file om9003835_si_002.cif
_cod_data_source_block compound11
_cod_original_sg_symbol_H-M P21/c
_cod_database_code 4069721

loop_
_symmetry_equiv_pos_as_xyz
'x, y, z'
'-x, y+1/2, -z+1/2'
'-x, -y, -z'
'x, -y-1/2, z-1/2'

loop_
_atom_site_label
_atom_site_type_symbol
_atom_site_fract_x
_atom_site_fract_y
_atom_site_fract_z
_atom_site_U_iso_or_equiv
_atom_site_adp_type
_atom_site_occupancy
_atom_site_symmetry_multiplicity
_atom_site_calc_flag
_atom_site_refinement_flags
O2 O 0.42034(16) 0.3573(3) 0.23767(8) 0.0328(7) Uani 1 1 d .
C19A C 1.1401(3) 0.5924(4) 0.27656(12) 0.0352(11) Uiso 1 1 d .
H19A H 1.1978 0.6306 0.2735 0.053 Uiso 1 1 calc R
H19B H 1.0910 0.6344 0.2579 0.053 Uiso 1 1 calc R
H19C H 1.1405 0.5003 0.2703 0.053 Uiso 1 1 calc R
C19 C 0.3930(2) 0.4478(4) 0.26566(12) 0.0307(10) Uani 1 1 d .
H19D H 0.3381 0.4167 0.2742 0.046 Uiso 1 1 calc R
H19E H 0.3811 0.5316 0.2524 0.046 Uiso 1 1 calc R
H19F H 0.4412 0.4567 0.2894 0.046 Uiso 1 1 calc R
Fe1 Fe 0.67618(3) 0.41315(5) 0.074390(16) 0.01961(15) Uani 1 1 d .
Fe1A Fe 0.88905(3) 0.29121(5) 0.456612(16) 0.02020(15) Uani 1 1 d .
S1 S 0.70282(6) 0.63990(10) 0.22744(3) 0.0251(2) Uani 1 1 d .
S1A S 0.81357(6) 0.37665(10) 0.28652(3) 0.0230(2) Uani 1 1 d .
C6A C 0.8025(2) 0.3665(4) 0.40608(11) 0.0188(9) Uani 1 1 d .
C1 C 0.5443(2) 0.4564(4) 0.07707(12) 0.0252(10) Uani 1 1 d .
H1 H 0.5211 0.4774 0.1007 0.030 Uiso 1 1 calc R
N1 N 1.20665(18) 0.4196(3) 0.13097(9) 0.0242(8) Uani 1 1 d .
O2A O 1.12675(16) 0.6095(3) 0.31746(8) 0.0334(7) Uani 1 1 d .
C21 C 0.9273(2) 0.5851(4) 0.18050(11) 0.0188(9) Uani 1 1 d .
C1A C 1.0163(2) 0.2641(4) 0.44337(12) 0.0286(10) Uani 1 1 d .
H1A H 1.0352 0.2860 0.4187 0.034 Uiso 1 1 calc R
N1A N 0.34968(18) 0.3726(3) 0.42369(9) 0.0210(8) Uani 1 1 d .
C22A C 0.5349(2) 0.2332(4) 0.34671(11) 0.0229(9) Uani 1 1 d .
H22A H 0.5381 0.1471 0.3377 0.028 Uiso 1 1 calc R
O1A O 0.67069(16) 0.1840(3) 0.30048(9) 0.0379(8) Uani 1 1 d .
C22 C 0.9947(2) 0.6532(4) 0.16539(11) 0.0238(9) Uani 1 1 d .
H22 H 0.9861 0.7414 0.1584 0.029 Uiso 1 1 calc R
C6 C 0.7530(2) 0.4338(4) 0.13198(11) 0.0188(9) Uani 1 1 d .
C13A C 0.9053(2) 0.4580(3) 0.31490(11) 0.0180(9) Uani 1 1 d .
C10 C 0.7594(2) 0.3055(4) 0.11704(11) 0.0247(10) Uani 1 1 d .
H10 H 0.7433 0.2291 0.1295 0.030 Uiso 1 1 calc R
C14A C 0.8997(2) 0.4620(3) 0.35643(11) 0.0163(9) Uani 1 1 d .
C28 C 1.1540(2) 0.3426(4) 0.09835(12) 0.0317(11) Uani 1 1 d .
H28A H 1.0913 0.3749 0.0911 0.038 Uiso 1 1 calc R
H28B H 1.1528 0.2509 0.1062 0.038 Uiso 1 1 calc R
O1 O 0.84724(18) 0.7756(3) 0.19139(10) 0.0488(9) Uani 1 1 d .
C24A C 0.4529(2) 0.4005(4) 0.37507(11) 0.0227(9) Uani 1 1 d .
C14 C 0.6454(2) 0.4337(4) 0.18529(11) 0.0187(9) Uani 1 1 d .
C26A C 0.6009(2) 0.4449(4) 0.35883(11) 0.0236(9) Uani 1 1 d .
H26A H 0.6491 0.5032 0.3582 0.028 Uiso 1 1 calc R
C2 C 0.5791(2) 0.5452(4) 0.05143(11) 0.0247(10) Uani 1 1 d .
H2 H 0.5837 0.6356 0.0551 0.030 Uiso 1 1 calc R
C9 C 0.7940(2) 0.3121(4) 0.08029(12) 0.0272(10) Uani 1 1 d .
H9 H 0.8052 0.2408 0.0642 0.033 Uiso 1 1 calc R
C11A C 0.8207(2) 0.3951(3) 0.36538(11) 0.0164(9) Uani 1 1 d .
C16A C 1.0490(2) 0.5615(4) 0.32775(12) 0.0233(10) Uani 1 1 d .
C15 C 0.5516(2) 0.4931(4) 0.23575(11) 0.0254(10) Uani 1 1 d .
H15 H 0.5391 0.5490 0.2564 0.030 Uiso 1 1 calc R
C26 C 0.9422(2) 0.4558(4) 0.19065(11) 0.0206(9) Uani 1 1 d .
H26 H 0.8965 0.4079 0.2001 0.025 Uiso 1 1 calc R
C12 C 0.7618(2) 0.5852(4) 0.19050(11) 0.0198(9) Uani 1 1 d .
C15A C 0.9794(2) 0.5067(4) 0.29953(12) 0.0220(9) Uani 1 1 d .
H15A H 0.9820 0.5026 0.2715 0.026 Uiso 1 1 calc R
C20A C 0.6814(2) 0.2760(4) 0.32397(12) 0.0244(10) Uani 1 1 d .
C21A C 0.6062(2) 0.3193(4) 0.34457(11) 0.0213(9) Uani 1 1 d .
C16 C 0.4970(2) 0.3873(4) 0.22290(11) 0.0236(9) Uani 1 1 d .
C7A C 0.8086(2) 0.4507(4) 0.44068(11) 0.0212(9) Uani 1 1 d .
H7A H 0.8283 0.5376 0.4419 0.025 Uiso 1 1 calc R
C9A C 0.7567(2) 0.2539(4) 0.45887(12) 0.0272(10) Uani 1 1 d .
H9A H 0.7354 0.1872 0.4740 0.033 Uiso 1 1 calc R
C25 C 1.0230(2) 0.3961(4) 0.18721(11) 0.0225(9) Uani 1 1 d .
H25 H 1.0324 0.3086 0.1950 0.027 Uiso 1 1 calc R
C5A C 0.9789(2) 0.1449(4) 0.45231(12) 0.0281(10) Uani 1 1 d .
H5A H 0.9684 0.0727 0.4347 0.034 Uiso 1 1 calc R
C27 C 1.1808(2) 0.4015(4) 0.17054(12) 0.0305(10) Uani 1 1 d .
H27A H 1.2276 0.4396 0.1918 0.037 Uiso 1 1 calc R
H27B H 1.1776 0.3082 0.1762 0.037 Uiso 1 1 calc R
C12A C 0.7675(2) 0.3504(3) 0.33009(11) 0.0183(9) Uani 1 1 d .
C3 C 0.6056(2) 0.4743(4) 0.01940(12) 0.0256(10) Uani 1 1 d .
H3 H 0.6303 0.5096 -0.0023 0.031 Uiso 1 1 calc R
C17A C 1.0435(2) 0.5705(4) 0.36880(11) 0.0239(9) Uani 1 1 d .
H17A H 1.0910 0.6110 0.3870 0.029 Uiso 1 1 calc R
C13 C 0.6266(2) 0.5129(4) 0.21651(11) 0.0190(9) Uani 1 1 d .
C20 C 0.8451(2) 0.6573(4) 0.18676(12) 0.0245(10) Uani 1 1 d .
C11 C 0.7231(2) 0.4797(4) 0.16917(11) 0.0186(9) Uani 1 1 d .
C23A C 0.4599(2) 0.2740(4) 0.36200(11) 0.0244(10) Uani 1 1 d .
H23A H 0.4127 0.2148 0.3636 0.029 Uiso 1 1 calc R
C18A C 0.9714(2) 0.5225(4) 0.38334(11) 0.0216(9) Uani 1 1 d .
H18A H 0.9691 0.5294 0.4114 0.026 Uiso 1 1 calc R
C8 C 0.8091(2) 0.4439(4) 0.07175(12) 0.0297(11) Uani 1 1 d .
H8 H 0.8322 0.4758 0.0492 0.036 Uiso 1 1 calc R
C8A C 0.7798(2) 0.3807(4) 0.47289(12) 0.0274(10) Uani 1 1 d .
H8A H 0.7766 0.4134 0.4990 0.033 Uiso 1 1 calc R
C18 C 0.5893(2) 0.3252(4) 0.17373(11) 0.0227(9) Uani 1 1 d .
H18 H 0.6017 0.2685 0.1533 0.027 Uiso 1 1 calc R
C23 C 1.0738(2) 0.5913(4) 0.16074(11) 0.0247(9) Uani 1 1 d .
H23 H 1.1177 0.6369 0.1494 0.030 Uiso 1 1 calc R
C30A C 0.2649(2) 0.3236(4) 0.47332(12) 0.0320(11) Uani 1 1 d .
H30A H 0.2552 0.2297 0.4701 0.038 Uiso 1 1 calc R
H30B H 0.2200 0.3592 0.4885 0.038 Uiso 1 1 calc R
C2A C 1.0206(2) 0.3455(4) 0.47794(12) 0.0303(10) Uani 1 1 d .
H2A H 1.0425 0.4313 0.4802 0.036 Uiso 1 1 calc R
C7 C 0.7833(2) 0.5186(4) 0.10318(11) 0.0230(9) Uani 1 1 d .
H7 H 0.7856 0.6098 0.1049 0.028 Uiso 1 1 calc R
C31A C 0.2581(2) 0.3893(4) 0.43230(12) 0.0287(10) Uani 1 1 d .
H31A H 0.2125 0.3469 0.4114 0.034 Uiso 1 1 calc R
H31B H 0.2426 0.4815 0.4339 0.034 Uiso 1 1 calc R
C5 C 0.5505(2) 0.3307(4) 0.06087(12) 0.0271(10) Uani 1 1 d .
H5 H 0.5321 0.2533 0.0720 0.032 Uiso 1 1 calc R
C27A C 0.3665(2) 0.4440(4) 0.38844(12) 0.0284(10) Uani 1 1 d .
H27C H 0.3709 0.5369 0.3950 0.034 Uiso 1 1 calc R
H27D H 0.3149 0.4318 0.3658 0.034 Uiso 1 1 calc R
C24 C 1.0901(2) 0.4630(4) 0.17251(11) 0.0226(9) Uani 1 1 d .
C4 C 0.5888(2) 0.3405(4) 0.02519(12) 0.0258(10) Uani 1 1 d .
H4 H 0.6009 0.2715 0.0084 0.031 Uiso 1 1 calc R
C29A C 0.3622(2) 0.3535(4) 0.49527(12) 0.0332(11) Uani 1 1 d .
H29A H 0.3620 0.4164 0.5174 0.040 Uiso 1 1 calc R
H29B H 0.3932 0.2741 0.5068 0.040 Uiso 1 1 calc R
C30 C 1.3043(3) 0.3742(5) 0.08501(14) 0.0516(14) Uani 1 1 d .
H30C H 1.3404 0.2993 0.0790 0.062 Uiso 1 1 calc R
H30D H 1.3315 0.4537 0.0763 0.062 Uiso 1 1 calc R
C3A C 0.9865(2) 0.2759(4) 0.50832(12) 0.0324(11) Uani 1 1 d .
H3A H 0.9822 0.3066 0.5346 0.039 Uiso 1 1 calc R
C10A C 0.7713(2) 0.2441(4) 0.41804(11) 0.0210(9) Uani 1 1 d .
H10A H 0.7619 0.1693 0.4016 0.025 Uiso 1 1 calc R
C17 C 0.5171(2) 0.3030(4) 0.19238(12) 0.0264(10) Uani 1 1 d .
H17 H 0.4798 0.2301 0.1848 0.032 Uiso 1 1 calc R
C4A C 0.9597(3) 0.1519(4) 0.49240(13) 0.0333(11) Uani 1 1 d .
H4A H 0.9337 0.0857 0.5060 0.040 Uiso 1 1 calc R
C31 C 1.3000(2) 0.3800(4) 0.13031(13) 0.0386(12) Uani 1 1 d .
H31C H 1.3131 0.2948 0.1432 0.046 Uiso 1 1 calc R
H31D H 1.3436 0.4436 0.1445 0.046 Uiso 1 1 calc R
C28A C 0.4084(2) 0.4099(4) 0.46199(11) 0.0306(10) Uani 1 1 d .
H28C H 0.4130 0.5047 0.4644 0.037 Uiso 1 1 calc R
H28D H 0.4697 0.3736 0.4637 0.037 Uiso 1 1 calc R
C29 C 1.2048(3) 0.3607(5) 0.06342(13) 0.0415(12) Uani 1 1 d .
H29C H 1.1841 0.4390 0.0476 0.050 Uiso 1 1 calc R
H29D H 1.1968 0.2853 0.0451 0.050 Uiso 1 1 calc R
C25A C 0.5249(2) 0.4853(4) 0.37402(11) 0.0235(9) Uani 1 1 d .
H25A H 0.5220 0.5708 0.3837 0.028 Uiso 1 1 calc R

loop_
_atom_site_aniso_label
_atom_site_aniso_U_11
_atom_site_aniso_U_22
_atom_site_aniso_U_33
_atom_site_aniso_U_23
_atom_site_aniso_U_13
_atom_site_aniso_U_12
O2 0.0286(16) 0.0398(19) 0.0341(17) -0.0006(15) 0.0161(13) -0.0085(13)
C19 0.031(2) 0.035(3) 0.029(3) 0.002(2) 0.0143(19) 0.004(2)
Fe1 0.0150(3) 0.0231(3) 0.0199(3) 0.0004(3) 0.0009(2) 0.0013(3)
Fe1A 0.0211(3) 0.0216(3) 0.0180(3) 0.0007(3) 0.0039(2) 0.0044(3)
S1 0.0244(6) 0.0253(6) 0.0265(6) -0.0032(5) 0.0068(4) 0.0000(4)
S1A 0.0223(5) 0.0287(7) 0.0170(5) -0.0033(5) 0.0007(4) -0.0004(4)
C6A 0.0131(19) 0.021(2) 0.022(2) 0.0002(19) 0.0024(16) 0.0039(17)
C1 0.013(2) 0.037(3) 0.023(2) 0.001(2) -0.0029(17) 0.0040(18)
N1 0.0145(16) 0.031(2) 0.029(2) -0.0018(16) 0.0071(14) 0.0007(15)
O2A 0.0319(16) 0.0401(19) 0.0299(17) -0.0021(14) 0.0105(13) -0.0163(14)
C21 0.017(2) 0.023(2) 0.017(2) -0.0067(18) 0.0012(16) -0.0063(18)
C1A 0.019(2) 0.037(3) 0.032(3) 0.005(2) 0.0072(18) 0.0084(19)
N1A 0.0153(17) 0.024(2) 0.0242(19) 0.0002(15) 0.0039(14) 0.0054(14)
C22A 0.020(2) 0.023(2) 0.025(2) -0.0006(19) 0.0015(17) 0.0010(18)
O1A 0.0267(15) 0.044(2) 0.0454(19) -0.0283(17) 0.0123(13) -0.0087(14)
C22 0.029(2) 0.016(2) 0.025(2) -0.0024(18) 0.0019(18) -0.0064(18)
C6 0.0119(19) 0.017(2) 0.027(2) -0.0004(19) 0.0029(16) -0.0006(16)
C13A 0.018(2) 0.016(2) 0.019(2) -0.0001(17) -0.0003(16) 0.0041(16)
C10 0.014(2) 0.033(3) 0.025(2) -0.001(2) -0.0024(17) 0.0047(18)
C14A 0.016(2) 0.016(2) 0.017(2) 0.0024(17) 0.0025(16) 0.0046(16)
C28 0.026(2) 0.032(3) 0.038(3) -0.005(2) 0.006(2) -0.0053(19)
O1 0.0405(18) 0.024(2) 0.089(3) -0.0152(18) 0.0310(17) -0.0071(15)
C24A 0.021(2) 0.029(3) 0.019(2) 0.0041(19) 0.0034(16) 0.0057(19)
C14 0.0145(19) 0.022(2) 0.018(2) 0.0046(18) -0.0008(16) 0.0019(17)
C26A 0.021(2) 0.023(3) 0.027(2) -0.0010(19) 0.0048(17) -0.0009(18)
C2 0.021(2) 0.025(3) 0.026(2) 0.004(2) -0.0014(18) 0.0051(18)
C9 0.020(2) 0.037(3) 0.023(2) -0.007(2) -0.0005(17) 0.011(2)
C11A 0.0146(19) 0.009(2) 0.026(2) -0.0026(17) 0.0039(16) 0.0054(16)
C16A 0.022(2) 0.019(2) 0.030(3) 0.0060(19) 0.0076(18) -0.0046(18)
C15 0.029(2) 0.027(3) 0.021(2) 0.0015(19) 0.0061(18) 0.004(2)
C26 0.016(2) 0.026(3) 0.020(2) -0.0013(18) 0.0030(16) -0.0078(18)
C12 0.017(2) 0.019(2) 0.023(2) 0.0018(19) 0.0036(16) 0.0038(18)
C15A 0.028(2) 0.019(2) 0.019(2) 0.0012(18) 0.0041(18) -0.0006(18)
C20A 0.024(2) 0.027(3) 0.022(2) -0.004(2) 0.0029(18) 0.0013(19)
C21A 0.015(2) 0.026(3) 0.021(2) -0.0028(19) -0.0034(16) -0.0001(18)
C16 0.021(2) 0.027(3) 0.023(2) 0.005(2) 0.0042(17) 0.0002(19)
C7A 0.022(2) 0.021(2) 0.022(2) -0.0011(19) 0.0066(17) 0.0091(17)
C9A 0.020(2) 0.030(3) 0.035(3) 0.006(2) 0.0133(18) 0.0025(18)
C25 0.021(2) 0.021(2) 0.024(2) 0.0024(19) 0.0002(17) -0.0047(18)
C5A 0.026(2) 0.023(3) 0.036(3) 0.001(2) 0.0076(19) 0.0099(19)
C27 0.021(2) 0.040(3) 0.031(2) 0.002(2) 0.0026(18) -0.002(2)
C12A 0.015(2) 0.017(2) 0.021(2) -0.0048(18) 0.0010(16) 0.0037(16)
C3 0.021(2) 0.032(3) 0.021(2) 0.006(2) -0.0030(17) -0.0007(19)
C17A 0.025(2) 0.025(3) 0.021(2) -0.0044(19) 0.0016(17) -0.0101(19)
C13 0.022(2) 0.019(2) 0.015(2) 0.0028(18) 0.0019(17) -0.0005(17)
C20 0.028(2) 0.017(2) 0.029(2) -0.0021(19) 0.0060(18) -0.0027(19)
C11 0.016(2) 0.020(2) 0.018(2) 0.0036(18) -0.0007(16) 0.0035(17)
C23A 0.019(2) 0.031(3) 0.022(2) -0.002(2) 0.0026(17) -0.0050(19)
C18A 0.028(2) 0.019(2) 0.017(2) -0.0001(18) 0.0021(18) -0.0006(18)
C8 0.013(2) 0.050(3) 0.026(2) 0.004(2) 0.0045(17) -0.007(2)
C8A 0.030(2) 0.037(3) 0.017(2) 0.001(2) 0.0080(18) 0.013(2)
C18 0.023(2) 0.025(3) 0.019(2) -0.0022(18) 0.0008(17) -0.0027(18)
C23 0.022(2) 0.031(3) 0.023(2) -0.002(2) 0.0094(17) -0.010(2)
C30A 0.033(2) 0.031(3) 0.037(3) 0.005(2) 0.017(2) -0.001(2)
C2A 0.021(2) 0.032(3) 0.036(3) -0.004(2) 0.0005(19) 0.0036(19)
C7 0.016(2) 0.028(3) 0.023(2) 0.000(2) 0.0010(17) -0.0018(18)
C31A 0.019(2) 0.034(3) 0.035(3) -0.002(2) 0.0094(18) 0.0045(19)
C5 0.017(2) 0.034(3) 0.028(2) 0.004(2) -0.0028(18) -0.0033(18)
C27A 0.026(2) 0.031(3) 0.029(2) 0.010(2) 0.0079(18) 0.0044(19)
C24 0.018(2) 0.031(3) 0.019(2) -0.0055(19) 0.0018(17) -0.0037(18)
C4 0.020(2) 0.029(3) 0.026(2) -0.003(2) -0.0051(18) 0.0035(18)
C29A 0.039(3) 0.037(3) 0.024(2) -0.004(2) 0.008(2) 0.011(2)
C30 0.043(3) 0.064(4) 0.055(3) 0.002(3) 0.028(2) 0.012(3)
C3A 0.034(2) 0.040(3) 0.021(2) 0.004(2) -0.0006(19) 0.014(2)
C10A 0.014(2) 0.024(2) 0.024(2) -0.0009(19) 0.0032(16) 0.0011(17)
C17 0.023(2) 0.025(3) 0.031(2) 0.005(2) 0.0058(18) -0.0082(19)
C4A 0.031(2) 0.030(3) 0.040(3) 0.012(2) 0.010(2) 0.011(2)
C31 0.022(2) 0.046(3) 0.050(3) 0.000(2) 0.010(2) 0.005(2)
C28A 0.027(2) 0.036(3) 0.027(2) -0.002(2) 0.0001(19) 0.004(2)
C29 0.044(3) 0.042(3) 0.043(3) -0.015(2) 0.019(2) 0.004(2)
C25A 0.023(2) 0.023(2) 0.025(2) -0.0038(19) 0.0055(18) 0.0034(19)

loop_
_atom_type_symbol
_atom_type_description
_atom_type_scat_dispersion_real
_atom_type_scat_dispersion_imag
_atom_type_scat_source
C C 0.0033 0.0016 'International Tables Vol C Tables 4.2.6.8 and 6.1.1.4'
H H 0.0000 0.0000 'International Tables Vol C Tables 4.2.6.8 and 6.1.1.4'
O O 0.0106 0.0060 'International Tables Vol C Tables 4.2.6.8 and 6.1.1.4'
S S 0.1246 0.1234 'International Tables Vol C Tables 4.2.6.8 and 6.1.1.4'
Fe Fe 0.3463 0.8444 'International Tables Vol C Tables 4.2.6.8 and 6.1.1.4'
N N 0.0061 0.0033 'International Tables Vol C Tables 4.2.6.8 and 6.1.1.4'

loop_
_geom_angle_atom_site_label_1
_geom_angle_atom_site_label_2
_geom_angle_atom_site_label_3
_geom_angle
C16 O2 C19 116.5(3)
C9 Fe1 C7 68.39(16)
C9 Fe1 C8 40.81(15)
C7 Fe1 C8 40.65(14)
C9 Fe1 C2 158.28(16)
C7 Fe1 C2 105.46(16)
C8 Fe1 C2 121.10(16)
C9 Fe1 C10 40.75(14)
C7 Fe1 C10 68.53(16)
C8 Fe1 C10 68.73(16)
C2 Fe1 C10 158.33(16)
C9 Fe1 C5 123.93(17)
C7 Fe1 C5 161.13(16)
C8 Fe1 C5 157.92(17)
C2 Fe1 C5 68.28(16)
C10 Fe1 C5 110.34(16)
C9 Fe1 C3 123.00(16)
C7 Fe1 C3 119.57(16)
C8 Fe1 C3 105.27(16)
C2 Fe1 C3 40.45(14)
C10 Fe1 C3 160.78(16)
C5 Fe1 C3 67.99(15)
C9 Fe1 C1 159.93(17)
C7 Fe1 C1 123.29(16)
C8 Fe1 C1 158.39(17)
C2 Fe1 C1 40.60(14)
C10 Fe1 C1 124.12(16)
C5 Fe1 C1 40.58(15)
C3 Fe1 C1 68.00(16)
C9 Fe1 C4 107.87(16)
C7 Fe1 C4 155.64(16)
C8 Fe1 C4 120.70(16)
C2 Fe1 C4 68.67(16)
C10 Fe1 C4 125.34(16)
C5 Fe1 C4 40.56(15)
C3 Fe1 C4 40.79(14)
C1 Fe1 C4 68.49(15)
C9 Fe1 C6 68.63(15)
C7 Fe1 C6 41.03(14)
C8 Fe1 C6 68.91(15)
C2 Fe1 C6 121.26(15)
C10 Fe1 C6 40.68(14)
C5 Fe1 C6 125.75(15)
C3 Fe1 C6 156.02(16)
C1 Fe1 C6 108.41(15)
C4 Fe1 C6 162.10(16)
C9A Fe1A C4A 104.44(16)
C9A Fe1A C8A 40.58(15)
C4A Fe1A C8A 121.37(16)
C9A Fe1A C10A 40.80(14)
C4A Fe1A C10A 119.76(17)
C8A Fe1A C10A 68.43(15)
C9A Fe1A C5A 121.36(17)
C4A Fe1A C5A 40.68(15)
C8A Fe1A C5A 157.55(17)
C10A Fe1A C5A 106.45(16)
C9A Fe1A C2A 157.17(16)
C4A Fe1A C2A 68.06(17)
C8A Fe1A C2A 123.53(17)
C10A Fe1A C2A 161.73(16)
C5A Fe1A C2A 67.85(16)
C9A Fe1A C3A 120.16(17)
C4A Fe1A C3A 40.55(16)
C8A Fe1A C3A 107.07(16)
C10A Fe1A C3A 155.59(17)
C5A Fe1A C3A 68.05(16)
C2A Fe1A C3A 40.31(15)
C9A Fe1A C7A 68.40(15)
C4A Fe1A C7A 159.33(16)
C8A Fe1A C7A 40.79(14)
C10A Fe1A C7A 68.27(15)
C5A Fe1A C7A 159.58(16)
C2A Fe1A C7A 110.63(16)
C3A Fe1A C7A 124.96(16)
C9A Fe1A C1A 158.65(17)
C4A Fe1A C1A 68.06(16)
C8A Fe1A C1A 160.37(17)
C10A Fe1A C1A 124.12(16)
C5A Fe1A C1A 40.14(15)
C2A Fe1A C1A 40.49(15)
C3A Fe1A C1A 67.95(16)
C7A Fe1A C1A 125.33(16)
C9A Fe1A C6A 68.52(15)
C4A Fe1A C6A 156.70(17)
C8A Fe1A C6A 68.55(15)
C10A Fe1A C6A 40.59(14)
C5A Fe1A C6A 122.68(15)
C2A Fe1A C6A 126.63(16)
C3A Fe1A C6A 162.17(17)
C7A Fe1A C6A 40.60(14)
C1A Fe1A C6A 110.03(15)
C13 S1 C12 90.35(18)
C13A S1A C12A 90.90(17)
C10A C6A C7A 106.7(3)
C10A C6A C11A 124.3(3)
C7A C6A C11A 129.0(4)
C10A C6A Fe1A 68.3(2)
C7A C6A Fe1A 68.7(2)
C11A C6A Fe1A 129.3(2)
C2 C1 C5 107.8(4)
C2 C1 Fe1 69.5(2)
C5 C1 Fe1 69.6(2)
C27 N1 C28 114.2(3)
C27 N1 C31 113.1(3)
C28 N1 C31 103.0(3)
C16A O2A C19A 118.1(3)
C26 C21 C22 118.6(3)
C26 C21 C20 123.3(3)
C22 C21 C20 118.0(4)
C5A C1A C2A 107.9(4)
C5A C1A Fe1A 69.7(2)
C2A C1A Fe1A 69.5(2)
C27A N1A C31A 114.1(3)
C27A N1A C28A 114.1(3)
C31A N1A C28A 103.5(3)
C23A C22A C21A 120.3(4)
C23 C22 C21 119.9(4)
C10 C6 C7 106.5(3)
C10 C6 C11 130.1(3)
C7 C6 C11 123.4(3)
C10 C6 Fe1 68.9(2)
C7 C6 Fe1 68.3(2)
C11 C6 Fe1 127.9(2)
C15A C13A C14A 123.1(3)
C15A C13A S1A 125.2(3)
C14A C13A S1A 111.6(3)
C9 C10 C6 108.4(4)
C9 C10 Fe1 69.2(2)
C6 C10 Fe1 70.4(2)
C13A C14A C18A 117.7(3)
C13A C14A C11A 112.8(3)
C18A C14A C11A 129.4(3)
N1 C28 C29 103.2(3)
C23A C24A C25A 118.7(3)
C23A C24A C27A 119.4(3)
C25A C24A C27A 121.9(4)
C13 C14 C18 118.6(3)
C13 C14 C11 111.8(3)
C18 C14 C11 129.6(4)
C21A C26A C25A 120.4(4)
C3 C2 C1 107.9(4)
C3 C2 Fe1 69.9(2)
C1 C2 Fe1 69.9(2)
C8 C9 C10 108.5(4)
C8 C9 Fe1 69.8(2)
C10 C9 Fe1 70.1(2)
C12A C11A C14A 110.6(3)
C12A C11A C6A 123.3(3)
C14A C11A C6A 125.9(3)
O2A C16A C17A 115.5(3)
O2A C16A C15A 123.1(3)
C17A C16A C15A 121.4(3)
C16 C15 C13 116.7(4)
C25 C26 C21 121.0(3)
C11 C12 C20 129.8(3)
C11 C12 S1 113.9(3)
C20 C12 S1 116.3(3)
C16A C15A C13A 116.5(4)
O1A C20A C12A 120.0(3)
O1A C20A C21A 120.5(3)
C12A C20A C21A 119.5(3)
C26A C21A C22A 118.9(3)
C26A C21A C20A 122.2(4)
C22A C21A C20A 118.7(3)
O2 C16 C15 123.7(4)
O2 C16 C17 115.1(3)
C15 C16 C17 121.2(3)
C8A C7A C6A 108.4(4)
C8A C7A Fe1A 69.1(2)
C6A C7A Fe1A 70.7(2)
C8A C9A C10A 108.2(4)
C8A C9A Fe1A 69.9(2)
C10A C9A Fe1A 69.9(2)
C26 C25 C24 120.7(4)
C1A C5A C4A 108.2(4)
C1A C5A Fe1A 70.2(2)
C4A C5A Fe1A 69.3(2)
N1 C27 C24 112.1(3)
C11A C12A C20A 130.2(3)
C11A C12A S1A 113.9(3)
C20A C12A S1A 115.7(3)
C2 C3 C4 108.7(4)
C2 C3 Fe1 69.6(2)
C4 C3 Fe1 69.7(2)
C18A C17A C16A 121.5(3)
C14 C13 C15 122.9(3)
C14 C13 S1 112.7(3)
C15 C13 S1 124.4(3)
O1 C20 C12 119.5(4)
O1 C20 C21 120.8(4)
C12 C20 C21 119.5(3)
C12 C11 C14 111.1(3)
C12 C11 C6 121.9(3)
C14 C11 C6 126.6(3)
C22A C23A C24A 121.1(4)
C17A C18A C14A 119.8(4)
C7 C8 C9 107.5(4)
C7 C8 Fe1 69.5(2)
C9 C8 Fe1 69.4(2)
C9A C8A C7A 108.1(4)
C9A C8A Fe1A 69.6(2)
C7A C8A Fe1A 70.2(2)
C17 C18 C14 119.4(4)
C22 C23 C24 121.3(4)
C31A C30A C29A 104.0(3)
C3A C2A C1A 108.2(4)
C3A C2A Fe1A 70.0(2)
C1A C2A Fe1A 70.0(2)
C8 C7 C6 109.0(4)
C8 C7 Fe1 69.9(2)
C6 C7 Fe1 70.7(2)
N1A C31A C30A 102.3(3)
C4 C5 C1 108.6(4)
C4 C5 Fe1 69.9(2)
C1 C5 Fe1 69.8(2)
N1A C27A C24A 111.9(3)
C25 C24 C23 118.4(3)
C25 C24 C27 121.5(4)
C23 C24 C27 120.1(3)
C5 C4 C3 107.0(4)
C5 C4 Fe1 69.6(2)
C3 C4 Fe1 69.5(2)
C28A C29A C30A 104.3(3)
C31 C30 C29 104.7(3)
C2A C3A C4A 107.8(4)
C2A C3A Fe1A 69.7(2)
C4A C3A Fe1A 69.2(2)
C9A C10A C6A 108.6(3)
C9A C10A Fe1A 69.3(2)
C6A C10A Fe1A 71.1(2)
C18 C17 C16 121.1(4)
C3A C4A C5A 107.9(4)
C3A C4A Fe1A 70.2(2)
C5A C4A Fe1A 70.0(2)
N1 C31 C30 103.9(3)
N1A C28A C29A 104.7(3)
C28 C29 C30 103.4(3)
C26A C25A C24A 120.5(4)

loop_
_geom_bond_atom_site_label_1
_geom_bond_atom_site_label_2
_geom_bond_distance
O2 C16 1.346(4)
O2 C19 1.412(4)
C19A O2A 1.404(4)
Fe1 C9 2.000(4)
Fe1 C7 2.001(3)
Fe1 C8 2.005(3)
Fe1 C2 2.009(4)
Fe1 C10 2.011(4)
Fe1 C5 2.011(4)
Fe1 C3 2.013(4)
Fe1 C1 2.014(3)
Fe1 C4 2.016(4)
Fe1 C6 2.031(4)
Fe1A C9A 2.005(4)
Fe1A C4A 2.009(4)
Fe1A C8A 2.009(4)
Fe1A C10A 2.014(3)
Fe1A C5A 2.017(4)
Fe1A C2A 2.017(4)
Fe1A C3A 2.021(4)
Fe1A C7A 2.023(4)
Fe1A C1A 2.024(4)
Fe1A C6A 2.049(3)
S1 C13 1.709(4)
S1 C12 1.711(4)
S1A C13A 1.710(3)
S1A C12A 1.715(4)
C6A C10A 1.410(5)
C6A C7A 1.413(5)
C6A C11A 1.441(5)
C1 C2 1.396(5)
C1 C5 1.396(5)
N1 C27 1.433(5)
N1 C28 1.436(5)
N1 C31 1.440(4)
O2A C16A 1.346(4)
C21 C26 1.366(5)
C21 C22 1.378(5)
C21 C20 1.465(5)
C1A C5A 1.387(5)
C1A C2A 1.399(5)
N1A C27A 1.427(4)
N1A C31A 1.442(4)
N1A C28A 1.442(4)
C22A C23A 1.361(5)
C22A C21A 1.382(5)
O1A C20A 1.206(4)
C22 C23 1.361(5)
C6 C10 1.406(5)
C6 C7 1.413(5)
C6 C11 1.450(5)
C13A C15A 1.379(5)
C13A C14A 1.383(5)
C10 C9 1.397(5)
C14A C18A 1.393(5)
C14A C11A 1.427(5)
C28 C29 1.493(5)
O1 C20 1.214(4)
C24A C23A 1.367(5)
C24A C25A 1.375(5)
C24A C27A 1.491(5)
C14 C13 1.373(5)
C14 C18 1.391(5)
C14 C11 1.429(5)
C26A C21A 1.369(5)
C26A C25A 1.373(5)
C2 C3 1.390(5)
C9 C8 1.397(5)
C11A C12A 1.355(5)
C16A C17A 1.370(5)
C16A C15A 1.371(5)
C15 C16 1.365(5)
C15 C13 1.386(5)
C26 C25 1.362(5)
C12 C11 1.351(5)
C12 C20 1.457(5)
C20A C12A 1.462(5)
C20A C21A 1.470(5)
C16 C17 1.393(5)
C7A C8A 1.405(5)
C9A C8A 1.392(5)
C9A C10A 1.401(5)
C25 C24 1.363(5)
C5A C4A 1.399(5)
C27 C24 1.490(5)
C3 C4 1.404(5)
C17A C18A 1.338(5)
C8 C7 1.391(5)
C18 C17 1.343(5)
C23 C24 1.371(5)
C30A C31A 1.492(5)
C30A C29A 1.516(5)
C2A C3A 1.391(5)
C5 C4 1.396(5)
C29A C28A 1.505(5)
C30 C31 1.503(6)
C30 C29 1.517(5)
C3A C4A 1.396(6)

loop_
_geom_torsion_atom_site_label_1
_geom_torsion_atom_site_label_2
_geom_torsion_atom_site_label_3
_geom_torsion_atom_site_label_4
_geom_torsion
C9A Fe1A C6A C10A -37.7(2)
C4A Fe1A C6A C10A 38.6(5)
C8A Fe1A C6A C10A -81.5(2)
C5A Fe1A C6A C10A 76.6(3)
C2A Fe1A C6A C10A 162.0(2)
C3A Fe1A C6A C10A -160.4(5)
C7A Fe1A C6A C10A -119.1(3)
C1A Fe1A C6A C10A 119.5(2)
C9A Fe1A C6A C7A 81.4(2)
C4A Fe1A C6A C7A 157.8(4)
C8A Fe1A C6A C7A 37.7(2)
C10A Fe1A C6A C7A 119.1(3)
C5A Fe1A C6A C7A -164.2(2)
C2A Fe1A C6A C7A -78.9(3)
C3A Fe1A C6A C7A -41.3(6)
C1A Fe1A C6A C7A -121.4(2)
C9A Fe1A C6A C11A -155.0(4)
C4A Fe1A C6A C11A -78.6(5)
C8A Fe1A C6A C11A 161.3(4)
C10A Fe1A C6A C11A -117.3(4)
C5A Fe1A C6A C11A -40.7(4)
C2A Fe1A C6A C11A 44.7(4)
C3A Fe1A C6A C11A 82.3(6)
C7A Fe1A C6A C11A 123.6(4)
C1A Fe1A C6A C11A 2.2(4)
C9 Fe1 C1 C2 -165.1(4)
C7 Fe1 C1 C2 74.0(3)
C8 Fe1 C1 C2 37.8(5)
C10 Fe1 C1 C2 159.2(2)
C5 Fe1 C1 C2 -119.2(3)
C3 Fe1 C1 C2 -37.8(2)
C4 Fe1 C1 C2 -81.9(2)
C6 Fe1 C1 C2 116.9(2)
C9 Fe1 C1 C5 -45.9(5)
C7 Fe1 C1 C5 -166.8(2)
C8 Fe1 C1 C5 157.0(4)
C2 Fe1 C1 C5 119.2(3)
C10 Fe1 C1 C5 -81.6(3)
C3 Fe1 C1 C5 81.4(2)
C4 Fe1 C1 C5 37.3(2)
C6 Fe1 C1 C5 -123.9(2)
C9A Fe1A C1A C5A -35.3(5)
C4A Fe1A C1A C5A 37.8(2)
C8A Fe1A C1A C5A 160.5(4)
C10A Fe1A C1A C5A -74.2(3)
C2A Fe1A C1A C5A 119.2(3)
C3A Fe1A C1A C5A 81.7(3)
C7A Fe1A C1A C5A -160.3(2)
C6A Fe1A C1A C5A -117.3(2)
C9A Fe1A C1A C2A -154.5(4)
C4A Fe1A C1A C2A -81.5(3)
C8A Fe1A C1A C2A 41.3(6)
C10A Fe1A C1A C2A 166.6(2)
C5A Fe1A C1A C2A -119.2(3)
C3A Fe1A C1A C2A -37.6(2)
C7A Fe1A C1A C2A 80.5(3)
C6A Fe1A C1A C2A 123.4(3)
C26 C21 C22 C23 0.2(5)
C20 C21 C22 C23 177.3(3)
C9 Fe1 C6 C10 -37.6(2)
C7 Fe1 C6 C10 -118.8(3)
C8 Fe1 C6 C10 -81.5(2)
C2 Fe1 C6 C10 164.1(2)
C5 Fe1 C6 C10 79.6(3)
C3 Fe1 C6 C10 -161.6(3)
C1 Fe1 C6 C10 121.3(2)
C4 Fe1 C6 C10 44.4(6)
C9 Fe1 C6 C7 81.2(2)
C8 Fe1 C6 C7 37.3(2)
C2 Fe1 C6 C7 -77.2(3)
C10 Fe1 C6 C7 118.8(3)
C5 Fe1 C6 C7 -161.6(2)
C3 Fe1 C6 C7 -42.8(4)
C1 Fe1 C6 C7 -119.9(2)
C4 Fe1 C6 C7 163.2(4)
C9 Fe1 C6 C11 -162.6(4)
C7 Fe1 C6 C11 116.2(4)
C8 Fe1 C6 C11 153.4(4)
C2 Fe1 C6 C11 39.0(4)
C10 Fe1 C6 C11 -125.1(4)
C5 Fe1 C6 C11 -45.4(4)
C3 Fe1 C6 C11 73.4(5)
C1 Fe1 C6 C11 -3.8(4)
C4 Fe1 C6 C11 -80.6(6)
C12A S1A C13A C15A 176.7(3)
C12A S1A C13A C14A 0.8(3)
C7 C6 C10 C9 0.8(4)
C11 C6 C10 C9 -178.6(3)
Fe1 C6 C10 C9 59.0(2)
C7 C6 C10 Fe1 -58.2(2)
C11 C6 C10 Fe1 122.4(4)
C7 Fe1 C10 C9 -81.4(2)
C8 Fe1 C10 C9 -37.6(2)
C2 Fe1 C10 C9 -159.0(4)
C5 Fe1 C10 C9 118.8(2)
C3 Fe1 C10 C9 37.5(6)
C1 Fe1 C10 C9 162.1(2)
C4 Fe1 C10 C9 75.7(3)
C6 Fe1 C10 C9 -119.6(3)
C9 Fe1 C10 C6 119.6(3)
C7 Fe1 C10 C6 38.2(2)
C8 Fe1 C10 C6 82.0(2)
C2 Fe1 C10 C6 -39.4(5)
C5 Fe1 C10 C6 -121.6(2)
C3 Fe1 C10 C6 157.0(4)
C1 Fe1 C10 C6 -78.3(3)
C4 Fe1 C10 C6 -164.7(2)
C15A C13A C14A C18A 2.3(5)
S1A C13A C14A C18A 178.3(3)
C15A C13A C14A C11A -174.6(3)
S1A C13A C14A C11A 1.5(4)
C27 N1 C28 C29 -170.2(3)
C31 N1 C28 C29 -47.2(4)
C5 C1 C2 C3 0.6(4)
Fe1 C1 C2 C3 59.9(2)
C5 C1 C2 Fe1 -59.3(2)
C9 Fe1 C2 C3 47.5(5)
C7 Fe1 C2 C3 117.7(2)
C8 Fe1 C2 C3 76.5(3)
C10 Fe1 C2 C3 -171.7(4)
C5 Fe1 C2 C3 -81.1(2)
C1 Fe1 C2 C3 -118.8(3)
C4 Fe1 C2 C3 -37.4(2)
C6 Fe1 C2 C3 159.3(2)
C9 Fe1 C2 C1 166.2(4)
C7 Fe1 C2 C1 -123.5(2)
C8 Fe1 C2 C1 -164.7(2)
C10 Fe1 C2 C1 -52.9(5)
C5 Fe1 C2 C1 37.7(2)
C3 Fe1 C2 C1 118.8(3)
C4 Fe1 C2 C1 81.4(2)
C6 Fe1 C2 C1 -81.9(3)
C6 C10 C9 C8 -0.3(4)
Fe1 C10 C9 C8 59.4(2)
C6 C10 C9 Fe1 -59.7(2)
C7 Fe1 C9 C8 -37.8(2)
C2 Fe1 C9 C8 39.5(5)
C10 Fe1 C9 C8 -119.6(3)
C5 Fe1 C9 C8 158.4(2)
C3 Fe1 C9 C8 74.2(3)
C1 Fe1 C9 C8 -167.3(4)
C4 Fe1 C9 C8 116.6(2)
C6 Fe1 C9 C8 -82.1(2)
C7 Fe1 C9 C10 81.7(2)
C8 Fe1 C9 C10 119.6(3)
C2 Fe1 C9 C10 159.1(4)
C5 Fe1 C9 C10 -82.0(3)
C3 Fe1 C9 C10 -166.2(2)
C1 Fe1 C9 C10 -47.8(5)
C4 Fe1 C9 C10 -123.8(2)
C6 Fe1 C9 C10 37.5(2)
C13A C14A C11A C12A -3.6(4)
C18A C14A C11A C12A 180.0(4)
C13A C14A C11A C6A 170.9(3)
C18A C14A C11A C6A -5.5(6)
C10A C6A C11A C12A 39.1(5)
C7A C6A C11A C12A -138.7(4)
Fe1A C6A C11A C12A 128.0(3)
C10A C6A C11A C14A -134.7(4)
C7A C6A C11A C14A 47.5(5)
Fe1A C6A C11A C14A -45.9(5)
C19A O2A C16A C17A 174.4(3)
C19A O2A C16A C15A -5.5(5)
C22 C21 C26 C25 2.0(5)
C20 C21 C26 C25 -174.8(3)
C13 S1 C12 C11 3.2(3)
C13 S1 C12 C20 -176.5(3)
O2A C16A C15A C13A 178.0(3)
C17A C16A C15A C13A -1.9(5)
C14A C13A C15A C16A -0.4(5)
S1A C13A C15A C16A -175.9(3)
C25A C26A C21A C22A -1.6(5)
C25A C26A C21A C20A 173.3(3)
C23A C22A C21A C26A 1.3(5)
C23A C22A C21A C20A -173.8(3)
O1A C20A C21A C26A -155.9(4)
C12A C20A C21A C26A 20.2(5)
O1A C20A C21A C22A 19.0(6)
C12A C20A C21A C22A -164.9(3)
C19 O2 C16 C15 4.9(5)
C19 O2 C16 C17 -174.0(3)
C13 C15 C16 O2 -177.9(3)
C13 C15 C16 C17 0.9(5)
C10A C6A C7A C8A -1.0(4)
C11A C6A C7A C8A 177.1(3)
Fe1A C6A C7A C8A -59.0(2)
C10A C6A C7A Fe1A 57.9(2)
C11A C6A C7A Fe1A -123.9(4)
C9A Fe1A C7A C8A 37.7(2)
C4A Fe1A C7A C8A -35.5(5)
C10A Fe1A C7A C8A 81.7(2)
C5A Fe1A C7A C8A 160.4(4)
C2A Fe1A C7A C8A -117.8(2)
C3A Fe1A C7A C8A -74.8(3)
C1A Fe1A C7A C8A -161.0(2)
C6A Fe1A C7A C8A 119.4(3)
C9A Fe1A C7A C6A -81.8(2)
C4A Fe1A C7A C6A -154.9(4)
C8A Fe1A C7A C6A -119.4(3)
C10A Fe1A C7A C6A -37.7(2)
C5A Fe1A C7A C6A 40.9(5)
C2A Fe1A C7A C6A 122.7(2)
C3A Fe1A C7A C6A 165.7(2)
C1A Fe1A C7A C6A 79.5(3)
C4A Fe1A C9A C8A 121.7(2)
C10A Fe1A C9A C8A -119.2(3)
C5A Fe1A C9A C8A 162.2(2)
C2A Fe1A C9A C8A 54.2(5)
C3A Fe1A C9A C8A 81.0(3)
C7A Fe1A C9A C8A -37.9(2)
C1A Fe1A C9A C8A -171.9(4)
C6A Fe1A C9A C8A -81.7(2)
C4A Fe1A C9A C10A -119.1(2)
C8A Fe1A C9A C10A 119.2(3)
C5A Fe1A C9A C10A -78.6(3)
C2A Fe1A C9A C10A 173.4(4)
C3A Fe1A C9A C10A -159.8(2)
C7A Fe1A C9A C10A 81.3(2)
C1A Fe1A C9A C10A -52.7(5)
C6A Fe1A C9A C10A 37.5(2)
C21 C26 C25 C24 -1.7(5)
C2A C1A C5A C4A 0.1(4)
Fe1A C1A C5A C4A -59.1(3)
C2A C1A C5A Fe1A 59.2(3)
C9A Fe1A C5A C1A 165.7(2)
C4A Fe1A C5A C1A -119.4(3)
C8A Fe1A C5A C1A -163.0(4)
C10A Fe1A C5A C1A 123.9(2)
C2A Fe1A C5A C1A -37.7(2)
C3A Fe1A C5A C1A -81.4(3)
C7A Fe1A C5A C1A 52.1(5)
C6A Fe1A C5A C1A 82.6(3)
C9A Fe1A C5A C4A -74.9(3)
C8A Fe1A C5A C4A -43.6(5)
C10A Fe1A C5A C4A -116.8(3)
C2A Fe1A C5A C4A 81.6(3)
C3A Fe1A C5A C4A 38.0(2)
C7A Fe1A C5A C4A 171.5(4)
C1A Fe1A C5A C4A 119.4(3)
C6A Fe1A C5A C4A -158.1(2)
C28 N1 C27 C24 -72.1(4)
C31 N1 C27 C24 170.6(3)
C14A C11A C12A C20A 179.3(4)
C6A C11A C12A C20A 4.6(6)
C14A C11A C12A S1A 4.2(4)
C6A C11A C12A S1A -170.4(3)
O1A C20A C12A C11A -135.7(4)
C21A C20A C12A C11A 48.1(6)
O1A C20A C12A S1A 39.2(5)
C21A C20A C12A S1A -136.9(3)
C13A S1A C12A C11A -3.0(3)
C13A S1A C12A C20A -178.7(3)
C1 C2 C3 C4 -0.9(4)
Fe1 C2 C3 C4 59.0(2)
C1 C2 C3 Fe1 -59.9(2)
C9 Fe1 C3 C2 -161.0(2)
C7 Fe1 C3 C2 -78.9(3)
C8 Fe1 C3 C2 -120.3(2)
C10 Fe1 C3 C2 170.7(4)
C5 Fe1 C3 C2 81.9(2)
C1 Fe1 C3 C2 38.0(2)
C4 Fe1 C3 C2 120.1(3)
C6 Fe1 C3 C2 -48.0(5)
C9 Fe1 C3 C4 78.9(3)
C7 Fe1 C3 C4 161.0(2)
C8 Fe1 C3 C4 119.6(2)
C2 Fe1 C3 C4 -120.1(3)
C10 Fe1 C3 C4 50.6(6)
C5 Fe1 C3 C4 -38.2(2)
C1 Fe1 C3 C4 -82.1(2)
C6 Fe1 C3 C4 -168.1(3)
O2A C16A C17A C18A -177.7(3)
C15A C16A C17A C18A 2.2(6)
C18 C14 C13 C15 -3.1(5)
C11 C14 C13 C15 176.6(3)
C18 C14 C13 S1 179.0(3)
C11 C14 C13 S1 -1.3(4)
C16 C15 C13 C14 1.6(5)
C16 C15 C13 S1 179.3(3)
C12 S1 C13 C14 -1.0(3)
C12 S1 C13 C15 -178.9(3)
C11 C12 C20 O1 143.6(4)
S1 C12 C20 O1 -36.8(5)
C11 C12 C20 C21 -40.9(6)
S1 C12 C20 C21 138.7(3)
C26 C21 C20 O1 154.0(4)
C22 C21 C20 O1 -22.9(5)
C26 C21 C20 C12 -21.5(5)
C22 C21 C20 C12 161.7(3)
C20 C12 C11 C14 175.2(4)
S1 C12 C11 C14 -4.5(4)
C20 C12 C11 C6 -11.7(6)
S1 C12 C11 C6 168.7(3)
C13 C14 C11 C12 3.7(4)
C18 C14 C11 C12 -176.7(3)
C13 C14 C11 C6 -169.1(3)
C18 C14 C11 C6 10.5(6)
C10 C6 C11 C12 144.9(4)
C7 C6 C11 C12 -34.4(5)
Fe1 C6 C11 C12 -121.7(3)
C10 C6 C11 C14 -43.1(6)
C7 C6 C11 C14 137.6(4)
Fe1 C6 C11 C14 50.3(5)
C21A C22A C23A C24A 0.8(5)
C25A C24A C23A C22A -2.5(5)
C27A C24A C23A C22A 175.1(3)
C16A C17A C18A C14A -0.2(6)
C13A C14A C18A C17A -2.0(5)
C11A C14A C18A C17A 174.3(4)
C10 C9 C8 C7 -0.3(4)
Fe1 C9 C8 C7 59.3(2)
C10 C9 C8 Fe1 -59.6(2)
C9 Fe1 C8 C7 -118.9(3)
C2 Fe1 C8 C7 77.0(3)
C10 Fe1 C8 C7 -81.4(3)
C5 Fe1 C8 C7 -173.3(4)
C3 Fe1 C8 C7 117.9(2)
C1 Fe1 C8 C7 49.3(5)
C4 Fe1 C8 C7 159.2(2)
C6 Fe1 C8 C7 -37.6(2)
C7 Fe1 C8 C9 118.9(3)
C2 Fe1 C8 C9 -164.0(2)
C10 Fe1 C8 C9 37.5(2)
C5 Fe1 C8 C9 -54.3(5)
C3 Fe1 C8 C9 -123.2(2)
C1 Fe1 C8 C9 168.2(4)
C4 Fe1 C8 C9 -81.9(3)
C6 Fe1 C8 C9 81.3(2)
C10A C9A C8A C7A 0.2(4)
Fe1A C9A C8A C7A 59.8(2)
C10A C9A C8A Fe1A -59.7(2)
C6A C7A C8A C9A 0.6(4)
Fe1A C7A C8A C9A -59.4(3)
C6A C7A C8A Fe1A 60.0(2)
C4A Fe1A C8A C9A -74.8(3)
C10A Fe1A C8A C9A 37.8(2)
C5A Fe1A C8A C9A -43.0(5)
C2A Fe1A C8A C9A -157.8(2)
C3A Fe1A C8A C9A -116.7(2)
C7A Fe1A C8A C9A 119.1(3)
C1A Fe1A C8A C9A 171.2(4)
C6A Fe1A C8A C9A 81.6(2)
C9A Fe1A C8A C7A -119.1(3)
C4A Fe1A C8A C7A 166.1(2)
C10A Fe1A C8A C7A -81.3(2)
C5A Fe1A C8A C7A -162.1(4)
C2A Fe1A C8A C7A 83.1(3)
C3A Fe1A C8A C7A 124.2(2)
C1A Fe1A C8A C7A 52.1(5)
C6A Fe1A C8A C7A -37.5(2)
C13 C14 C18 C17 2.0(5)
C11 C14 C18 C17 -177.6(4)
C21 C22 C23 C24 -2.9(5)
C5A C1A C2A C3A 0.5(4)
Fe1A C1A C2A C3A 59.8(3)
C5A C1A C2A Fe1A -59.3(3)
C9A Fe1A C2A C3A 37.0(5)
C4A Fe1A C2A C3A -37.7(2)
C8A Fe1A C2A C3A 76.3(3)
C10A Fe1A C2A C3A -156.8(5)
C5A Fe1A C2A C3A -81.7(3)
C7A Fe1A C2A C3A 120.2(2)
C1A Fe1A C2A C3A -119.1(4)
C6A Fe1A C2A C3A 163.2(2)
C9A Fe1A C2A C1A 156.2(4)
C4A Fe1A C2A C1A 81.5(3)
C8A Fe1A C2A C1A -164.6(2)
C10A Fe1A C2A C1A -37.7(6)
C5A Fe1A C2A C1A 37.4(2)
C3A Fe1A C2A C1A 119.1(4)
C7A Fe1A C2A C1A -120.7(2)
C6A Fe1A C2A C1A -77.7(3)
C9 C8 C7 C6 0.8(4)
Fe1 C8 C7 C6 60.0(2)
C9 C8 C7 Fe1 -59.2(2)
C10 C6 C7 C8 -1.0(4)
C11 C6 C7 C8 178.5(3)
Fe1 C6 C7 C8 -59.5(2)
C10 C6 C7 Fe1 58.5(2)
C11 C6 C7 Fe1 -122.0(3)
C9 Fe1 C7 C8 38.0(2)
C2 Fe1 C7 C8 -120.0(2)
C10 Fe1 C7 C8 81.9(3)
C5 Fe1 C7 C8 172.2(4)
C3 Fe1 C7 C8 -78.7(3)
C1 Fe1 C7 C8 -160.5(2)
C4 Fe1 C7 C8 -47.7(5)
C6 Fe1 C7 C8 119.8(3)
C9 Fe1 C7 C6 -81.8(2)
C8 Fe1 C7 C6 -119.8(3)
C2 Fe1 C7 C6 120.1(2)
C10 Fe1 C7 C6 -37.9(2)
C5 Fe1 C7 C6 52.4(6)
C3 Fe1 C7 C6 161.5(2)
C1 Fe1 C7 C6 79.7(3)
C4 Fe1 C7 C6 -167.6(3)
C27A N1A C31A C30A -171.3(3)
C28A N1A C31A C30A -46.7(4)
C29A C30A C31A N1A 35.0(4)
C2 C1 C5 C4 -0.1(4)
Fe1 C1 C5 C4 -59.3(2)
C2 C1 C5 Fe1 59.2(2)
C9 Fe1 C5 C4 -77.4(3)
C7 Fe1 C5 C4 156.0(4)
C8 Fe1 C5 C4 -37.7(5)
C2 Fe1 C5 C4 82.1(2)
C10 Fe1 C5 C4 -121.0(2)
C3 Fe1 C5 C4 38.4(2)
C1 Fe1 C5 C4 119.8(3)
C6 Fe1 C5 C4 -164.2(2)
C9 Fe1 C5 C1 162.7(2)
C7 Fe1 C5 C1 36.2(6)
C8 Fe1 C5 C1 -157.5(4)
C2 Fe1 C5 C1 -37.7(2)
C10 Fe1 C5 C1 119.1(2)
C3 Fe1 C5 C1 -81.4(2)
C4 Fe1 C5 C1 -119.8(3)
C6 Fe1 C5 C1 76.0(3)
C31A N1A C27A C24A -166.9(3)
C28A N1A C27A C24A 74.4(4)
C23A C24A C27A N1A 62.5(5)
C25A C24A C27A N1A -119.9(4)
C26 C25 C24 C23 -0.9(5)
C26 C25 C24 C27 176.8(3)
C22 C23 C24 C25 3.2(5)
C22 C23 C24 C27 -174.5(3)
N1 C27 C24 C25 131.3(4)
N1 C27 C24 C23 -51.0(5)
C1 C5 C4 C3 -0.5(4)
Fe1 C5 C4 C3 -59.7(2)
C1 C5 C4 Fe1 59.2(2)
C2 C3 C4 C5 0.8(4)
Fe1 C3 C4 C5 59.7(2)
C2 C3 C4 Fe1 -58.9(2)
C9 Fe1 C4 C5 121.7(2)
C7 Fe1 C4 C5 -161.4(3)
C8 Fe1 C4 C5 164.5(2)
C2 Fe1 C4 C5 -81.1(2)
C10 Fe1 C4 C5 80.0(3)
C3 Fe1 C4 C5 -118.2(3)
C1 Fe1 C4 C5 -37.3(2)
C6 Fe1 C4 C5 46.0(6)
C9 Fe1 C4 C3 -120.2(2)
C7 Fe1 C4 C3 -43.2(5)
C8 Fe1 C4 C3 -77.3(3)
C2 Fe1 C4 C3 37.1(2)
C10 Fe1 C4 C3 -161.8(2)
C5 Fe1 C4 C3 118.2(3)
C1 Fe1 C4 C3 80.8(2)
C6 Fe1 C4 C3 164.2(4)
C31A C30A C29A C28A -11.0(4)
C1A C2A C3A C4A -0.9(4)
Fe1A C2A C3A C4A 58.9(3)
C1A C2A C3A Fe1A -59.8(3)
C9A Fe1A C3A C2A -164.3(2)
C4A Fe1A C3A C2A 119.3(4)
C8A Fe1A C3A C2A -122.1(3)
C10A Fe1A C3A C2A 162.6(3)
C5A Fe1A C3A C2A 81.2(3)
C7A Fe1A C3A C2A -80.8(3)
C1A Fe1A C3A C2A 37.7(2)
C6A Fe1A C3A C2A -49.2(6)
C9A Fe1A C3A C4A 76.4(3)
C8A Fe1A C3A C4A 118.6(3)
C10A Fe1A C3A C4A 43.3(5)
C5A Fe1A C3A C4A -38.1(2)
C2A Fe1A C3A C4A -119.3(4)
C7A Fe1A C3A C4A 159.9(2)
C1A Fe1A C3A C4A -81.6(3)
C6A Fe1A C3A C4A -168.5(4)
C8A C9A C10A C6A -0.8(4)
Fe1A C9A C10A C6A -60.4(2)
C8A C9A C10A Fe1A 59.6(3)
C7A C6A C10A C9A 1.1(4)
C11A C6A C10A C9A -177.1(3)
Fe1A C6A C10A C9A 59.3(2)
C7A C6A C10A Fe1A -58.2(2)
C11A C6A C10A Fe1A 123.6(3)
C4A Fe1A C10A C9A 77.1(3)
C8A Fe1A C10A C9A -37.6(2)
C5A Fe1A C10A C9A 119.2(2)
C2A Fe1A C10A C9A -171.8(5)
C3A Fe1A C10A C9A 46.2(5)
C7A Fe1A C10A C9A -81.7(2)
C1A Fe1A C10A C9A 159.5(2)
C6A Fe1A C10A C9A -119.4(3)
C9A Fe1A C10A C6A 119.4(3)
C4A Fe1A C10A C6A -163.5(2)
C8A Fe1A C10A C6A 81.8(2)
C5A Fe1A C10A C6A -121.4(2)
C2A Fe1A C10A C6A -52.4(6)
C3A Fe1A C10A C6A 165.6(3)
C7A Fe1A C10A C6A 37.7(2)
C1A Fe1A C10A C6A -81.1(3)
C14 C18 C17 C16 0.4(6)
O2 C16 C17 C18 177.0(3)
C15 C16 C17 C18 -2.0(6)
C2A C3A C4A C5A 0.9(4)
Fe1A C3A C4A C5A 60.1(3)
C2A C3A C4A Fe1A -59.2(3)
C1A C5A C4A C3A -0.6(4)
Fe1A C5A C4A C3A -60.3(3)
C1A C5A C4A Fe1A 59.6(3)
C9A Fe1A C4A C3A -119.8(3)
C8A Fe1A C4A C3A -79.4(3)
C10A Fe1A C4A C3A -160.9(2)
C5A Fe1A C4A C3A 118.5(4)
C2A Fe1A C4A C3A 37.5(2)
C7A Fe1A C4A C3A -53.0(5)
C1A Fe1A C4A C3A 81.3(3)
C6A Fe1A C4A C3A 171.2(3)
C9A Fe1A C4A C5A 121.6(3)
C8A Fe1A C4A C5A 162.0(2)
C10A Fe1A C4A C5A 80.5(3)
C2A Fe1A C4A C5A -81.1(3)
C3A Fe1A C4A C5A -118.5(4)
C7A Fe1A C4A C5A -171.6(4)
C1A Fe1A C4A C5A -37.3(2)
C6A Fe1A C4A C5A 52.6(5)
C27 N1 C31 C30 166.0(4)
C28 N1 C31 C30 42.3(4)
C29 C30 C31 N1 -21.0(5)
C27A N1A C28A C29A 164.3(3)
C31A N1A C28A C29A 39.7(4)
C30A C29A C28A N1A -16.9(4)
N1 C28 C29 C30 32.7(4)
C31 C30 C29 C28 -7.0(5)
C21A C26A C25A C24A -0.1(6)
C23A C24A C25A C26A 2.2(5)
C27A C24A C25A C26A -175.4(3)
